data_7711783
loop_
_publ_author_name
'He, Yong'
'Huang, Ying-Ying'
'Fu, Jin-Hui'
'Liu, Yang'
'Wu, Xin-Tao'
'Sheng, Tian-Lu'

_publ_section_title
;
 Influence of the electronic effect of an ancillary ligand on MMCT and
 LMCT in localized cyanide-bridged complexes containing non-innocent
 ligands.
;
_journal_name_full 'Dalton transactions (Cambridge, England : 2003)'
_journal_paper_doi 10.1039/d2dt03048a
_journal_year 2022
_chemical_absolute_configuration ad
_chemical_formula_moiety '2(C44 H50 Fe N7 P2 Ru S2), 2(F6 P), C H2 Cl2'
_chemical_formula_sum 'C89 H102 Cl2 F12 Fe2 N14 P6 Ru2 S4'
_chemical_formula_weight 2294.64
_space_group_crystal_system orthorhombic
_space_group_IT_number 19
_space_group_name_Hall 'P 2ac 2ab'
_space_group_name_H-M_alt 'P 21 21 21'
_atom_sites_solution_hydrogens geom
_audit_creation_date 2022-07-19
_audit_creation_method
;
Olex2 1.3
(compiled 2020.11.12 svn.r5f609507 for OlexSys, GUI svn.r6408)
;
_audit_update_record
;
2022-08-20 deposited with the CCDC.	2022-11-15 downloaded from the CCDC.
;
_cell_angle_alpha 90
_cell_angle_beta 90
_cell_angle_gamma 90
_cell_formula_units_Z 2
_cell_length_a 15.3525(5)
_cell_length_b 15.8856(7)
_cell_length_c 21.9881(7)
_cell_measurement_reflns_used 14079
_cell_measurement_temperature 293(2)
_cell_measurement_theta_max 32.8330
_cell_measurement_theta_min 1.8840
_cell_volume 5362.5(3)
_computing_cell_refinement 'CrysAlisPro 1.171.41.98a (Rigaku OD, 2021)'
_computing_data_collection 'CrysAlisPro 1.171.41.98a (Rigaku OD, 2021)'
_computing_data_reduction 'CrysAlisPro 1.171.41.98a (Rigaku OD, 2021)'
_computing_molecular_graphics 'Olex2 1.3 (Dolomanov et al., 2009)'
_computing_publication_material 'Olex2 1.3 (Dolomanov et al., 2009)'
_computing_structure_refinement 'SHELXL 2018/3 (Sheldrick, 2015)'
_computing_structure_solution 'SHELXT 2018/2 (Sheldrick, 2018)'
_diffrn_ambient_temperature 293
_diffrn_detector 'CCD plate'
_diffrn_measured_fraction_theta_full 0.995
_diffrn_measured_fraction_theta_max 0.994
_diffrn_measurement_details
;
List of Runs (angles in degrees, time in seconds):

  # Type    Start    End  Width  t~exp~   \w     \q     \k     \f   Frames
#--------------------------------------------------------------------------
  1  \w   -118.00  42.00   0.50    3.00    --  -28.00  45.00   0.00  320
  2  \w   -118.00  22.00   0.50    3.00    --  -28.00  45.00  90.00  280
;
_diffrn_measurement_device 'abstract diffractometer'
_diffrn_measurement_device_type 'dtrek-CrysAlisPro-abstract goniometer imported rigaku-d*trek images'
_diffrn_measurement_method '\w scans'
_diffrn_orient_matrix_type 'CrysAlisPro convention (1999,Acta A55,543-557)'
_diffrn_orient_matrix_UB_11 0.0139911000
_diffrn_orient_matrix_UB_12 0.0080095000
_diffrn_orient_matrix_UB_13 -0.0302078000
_diffrn_orient_matrix_UB_21 0.0430676000
_diffrn_orient_matrix_UB_22 -0.0114799000
_diffrn_orient_matrix_UB_23 0.0081712000
_diffrn_orient_matrix_UB_31 -0.0090340000
_diffrn_orient_matrix_UB_32 -0.0423671000
_diffrn_orient_matrix_UB_33 -0.0080003000
_diffrn_radiation_monochromator graphite
_diffrn_radiation_probe x-ray
_diffrn_radiation_type 'Mo K\a'
_diffrn_radiation_wavelength 0.71073
_diffrn_reflns_av_R_equivalents 0.0530
_diffrn_reflns_av_unetI/netI 0.0591
_diffrn_reflns_Laue_measured_fraction_full 0.995
_diffrn_reflns_Laue_measured_fraction_max 0.994
_diffrn_reflns_limit_h_max 18
_diffrn_reflns_limit_h_min -17
_diffrn_reflns_limit_k_max 18
_diffrn_reflns_limit_k_min -19
_diffrn_reflns_limit_l_max 24
_diffrn_reflns_limit_l_min -26
_diffrn_reflns_number 27482
_diffrn_reflns_point_group_measured_fraction_full 0.992
_diffrn_reflns_point_group_measured_fraction_max 0.990
_diffrn_reflns_theta_full 25.242
_diffrn_reflns_theta_max 25.681
_diffrn_reflns_theta_min 1.845
_diffrn_source 'fine-focus sealed X-ray tube'
_diffrn_source_type 'Enhance (Mo) X-ray Source'
_exptl_absorpt_coefficient_mu 0.827
_exptl_absorpt_correction_T_max 1.00000
_exptl_absorpt_correction_T_min 0.43870
_exptl_absorpt_correction_type multi-scan
_exptl_absorpt_process_details
;
CrysAlisPro 1.171.41.98a (Rigaku Oxford Diffraction, 2021)
Empirical absorption correction using spherical harmonics,
implemented in SCALE3 ABSPACK scaling algorithm.
;
_exptl_crystal_colour 'dark brown'
_exptl_crystal_colour_modifier dark
_exptl_crystal_colour_primary brown
_exptl_crystal_density_diffrn 1.421
_exptl_crystal_description block
_exptl_crystal_F_000 2340
_exptl_crystal_size_max 0.25
_exptl_crystal_size_mid 0.05
_exptl_crystal_size_min 0.05
_refine_diff_density_max 0.989
_refine_diff_density_min -1.006
_refine_diff_density_rms 0.108
_refine_ls_abs_structure_details
;
 Refined as an inversion twin.
;
_refine_ls_abs_structure_Flack 0.03(5)
_refine_ls_extinction_method none
_refine_ls_goodness_of_fit_ref 1.043
_refine_ls_hydrogen_treatment constr
_refine_ls_matrix_type full
_refine_ls_number_parameters 598
_refine_ls_number_reflns 10065
_refine_ls_number_restraints 316
_refine_ls_restrained_S_all 1.106
_refine_ls_R_factor_all 0.0855
_refine_ls_R_factor_gt 0.0688
_refine_ls_shift/su_max 0.000
_refine_ls_shift/su_mean 0.000
_refine_ls_structure_factor_coef Fsqd
_refine_ls_weighting_details 'w=1/[\s^2^(Fo^2^)+(0.1261P)^2^+0.3505P] where P=(Fo^2^+2Fc^2^)/3'
_refine_ls_weighting_scheme calc
_refine_ls_wR_factor_gt 0.1789
_refine_ls_wR_factor_ref 0.1922
_reflns_Friedel_coverage 0.807
_reflns_Friedel_fraction_full 0.989
_reflns_Friedel_fraction_max 0.987
_reflns_number_gt 8119
_reflns_number_total 10065
_reflns_threshold_expression 'I > 2\s(I)'
_cod_data_source_file d2dt03048a2.cif
_cod_data_source_block cp1ru-feetln4-pf6-1
_cod_database_code 7711783
_shelx_shelxl_version_number 2018/3
_chemical_oxdiff_formula FeRuCHSNPF
_shelx_space_group_comment
;
The symmetry employed for this shelxl refinement is uniquely defined
by the following loop, which should always be used as a source of
symmetry information in preference to the above space-group names.
They are only intended as comments.
;
_shelx_estimated_absorpt_t_max 0.960
_shelx_estimated_absorpt_t_min 0.820
_reflns_odcompleteness_completeness 91.65
_reflns_odcompleteness_iscentric 1
_reflns_odcompleteness_theta 34.30
_olex2_refinement_description
;
1. Twinned data refinement
 Scales: 0.97(5)
 0.03(5)
2. Fixed Uiso
 At 1.2 times of:
  All C(H) groups, All C(H,H) groups, All N(H) groups
 At 1.5 times of:
  All C(H,H,H) groups
3. Restrained distances
 C44-C43
 1.55 with sigma of 0.02
4. Uiso/Uaniso restraints and constraints
C1 \\sim C12 \\sim C22 \\sim C16 \\sim C39 \\sim C11 \\sim C5 \\sim C27 \\sim
C21 \\sim N6 \\sim C14 \\sim C8 \\sim C7 \\sim C4 \\sim C42 \\sim C15 \\sim C36
\\sim C23 \\sim C28 \\sim C26 \\sim C24 \\sim C38 \\sim C13 \\sim C25 \\sim C20
\\sim C2 \\sim C10 \\sim C3 \\sim C6 \\sim C31 \\sim C17 \\sim C18 \\sim C41
\\sim C32 \\sim C29 \\sim C37 \\sim C40 \\sim C19 \\sim C43 \\sim C30 \\sim C33
\\sim C35 \\sim C44 \\sim C34 \\sim C9 \\sim C45: within 2A with sigma of 0.01
and sigma for terminal atoms of 0.02 within 2A
C1 \\sim C12 \\sim C22 \\sim C16 \\sim C39 \\sim C11 \\sim C5 \\sim C27 \\sim
C21 \\sim C14 \\sim C8 \\sim C7 \\sim C4 \\sim C42 \\sim C15 \\sim C36 \\sim
C23 \\sim C28 \\sim C26 \\sim C24 \\sim C38 \\sim C13 \\sim C25 \\sim C20 \\sim
C2 \\sim C10 \\sim C3 \\sim C6 \\sim C31 \\sim C17 \\sim C18 \\sim C41 \\sim
C32 \\sim C29 \\sim C37 \\sim C40 \\sim C19 \\sim C43 \\sim C30 \\sim C33 \\sim
C35 \\sim C44 \\sim C34 \\sim C9 \\sim C45: within 2A with sigma of 0.005 and
sigma for terminal atoms of 0.01 within 2A
S1 \\sim C35: within 2A with sigma of 0.005 and sigma for terminal atoms of
0.01 within 2A
S2 \\sim C43: within 2A with sigma of 0.001 and sigma for terminal atoms of
0.002 within 2A
C43 \\sim C44: within 2A with sigma of 0.001 and sigma for terminal atoms of
0.002 within 2A
Uanis(C43) \\sim Ueq, Uanis(C44) \\sim Ueq: with sigma of 0.0005 and sigma for
terminal atoms of 0.001
5. Rigid body (RIGU) restrains
 P3, F2, F4, F5, F3, F1, F6
 with sigma for 1-2 distances of 0.001 and sigma for 1-3 distances of 0.001
6. Others
 Fixed Sof: Cl2(0.5) Cl1(0.5) C45(0.5) H45A(0.5) H45B(0.5)
7.a Secondary CH2 refined with riding coordinates:
 C2(H2A,H2B), C3(H3A,H3B), C43(H43A,H43B), C35(H35A,H35B), C45(H45A,H45B)
7.b Aromatic/amide H refined with riding coordinates:
 N7(H7), N2(H2), C12(H12), C39(H39), C11(H11), C5(H5), C27(H27), C21(H21),
 C14(H14), C7(H7A), C4(H4), C15(H15), C23(H23), C26(H26), C24(H24), C13(H13),
 C25(H25), C20(H20), C6(H6), C17(H17), C18(H18), C32(H32), C31(H31), C30(H30),
 C29(H29), C33(H33), C19(H19)
7.c Fitted hexagon refined as free rotating group:
 C32(C31,C30,C29,C28,C33)
7.d Idealised Me refined as rotating group:
 C41(H41A,H41B,H41C), C37(H37A,H37B,H37C), C44(H44A,H44B,H44C), C34(H34A,H34B,
 H34C), C9(H9A,H9B,H9C)
;
_olex2_submission_special_instructions 'No special instructions were received'
_oxdiff_exptl_absorpt_empirical_details
;
Empirical correction (ABSPACK) includes:
- Absorption correction using spherical harmonics
- Frame scaling
- Detector area scaling
;
_oxdiff_exptl_absorpt_empirical_full_max 2.587
_oxdiff_exptl_absorpt_empirical_full_min 0.628

loop_
_space_group_symop_operation_xyz
'x, y, z'
'-x+1/2, -y, z+1/2'
'-x, y+1/2, -z+1/2'
'x+1/2, -y+1/2, -z'

loop_
_atom_site_label
_atom_site_type_symbol
_atom_site_fract_x
_atom_site_fract_y
_atom_site_fract_z
_atom_site_U_iso_or_equiv
_atom_site_adp_type
_atom_site_occupancy
_atom_site_site_symmetry_order
_atom_site_calc_flag
_atom_site_refinement_flags_posn
_atom_site_refinement_flags_adp
_atom_site_refinement_flags_occupancy
_atom_site_disorder_assembly
_atom_site_disorder_group
Ru1 Ru 0.68408(5) 0.40399(5) 0.42564(3) 0.0421(2) Uani 1 1 d . . . . .
Fe1 Fe 0.56909(10) 0.63577(9) 0.28975(6) 0.0531(4) Uani 1 1 d . . . . .
P1 P 0.56240(17) 0.32237(15) 0.41452(10) 0.0441(5) Uani 1 1 d . . . . .
P2 P 0.72688(17) 0.33872(17) 0.33841(10) 0.0462(6) Uani 1 1 d . . . . .
P3 P 0.7021(3) 0.8671(3) 0.42352(18) 0.0881(10) Uani 1 1 d . . . . .
S2 S 0.8125(4) 0.7179(3) 0.1997(2) 0.1083(12) Uani 1 1 d . U . . .
S1 S 0.3672(3) 0.7523(3) 0.4068(2) 0.1078(14) Uani 1 1 d . U . . .
N3 N 0.3917(6) 0.6442(7) 0.3199(4) 0.065(2) Uani 1 1 d . . . . .
N7 N 0.6709(7) 0.7025(6) 0.2754(5) 0.070(3) Uani 1 1 d . . . . .
H7 H 0.688285 0.741683 0.299506 0.084 Uiso 1 1 calc R U . . .
N2 N 0.5188(7) 0.7111(6) 0.3466(4) 0.067(2) Uani 1 1 d . . . . .
H2 H 0.547705 0.749390 0.365477 0.081 Uiso 1 1 calc R U . . .
C1 C 0.6348(6) 0.4879(6) 0.3697(4) 0.047(2) Uani 1 1 d . . . . .
C12 C 0.5100(8) 0.2115(8) 0.5798(6) 0.070(2) Uani 1 1 d . U . . .
H12 H 0.487393 0.228682 0.617063 0.084 Uiso 1 1 calc R U . . .
C22 C 0.7894(7) 0.2429(8) 0.3445(5) 0.061(2) Uani 1 1 d . U . . .
N4 N 0.4489(6) 0.6098(6) 0.2792(4) 0.059(2) Uani 1 1 d . . . . .
C16 C 0.4553(7) 0.3735(7) 0.4162(5) 0.059(2) Uani 1 1 d . U . . .
C39 C 0.4674(9) 0.5218(9) 0.1920(5) 0.071(2) Uani 1 1 d . U . . .
H39 H 0.440892 0.481019 0.168038 0.085 Uiso 1 1 calc R U . . .
C11 C 0.5169(7) 0.2692(8) 0.5313(5) 0.061(2) Uani 1 1 d . U . . .
H11 H 0.500993 0.325225 0.536591 0.073 Uiso 1 1 calc R U . . .
C5 C 0.7299(9) 0.3615(10) 0.5182(5) 0.076(2) Uani 1 1 d . U . . .
H5 H 0.717523 0.308286 0.533596 0.092 Uiso 1 1 calc R U . . .
N5 N 0.5974(6) 0.6015(6) 0.2082(4) 0.060(2) Uani 1 1 d . . . . .
C27 C 0.8411(8) 0.2113(8) 0.2976(6) 0.070(2) Uani 1 1 d . U . . .
H27 H 0.845485 0.241377 0.261462 0.084 Uiso 1 1 calc R U . . .
C21 C 0.3809(8) 0.3257(9) 0.4058(6) 0.070(2) Uani 1 1 d . U . . .
H21 H 0.384969 0.269072 0.395465 0.084 Uiso 1 1 calc R U . . .
N6 N 0.6726(7) 0.6287(7) 0.1842(4) 0.074(3) Uani 1 1 d . U . . .
C14 C 0.5661(8) 0.1025(9) 0.5174(6) 0.073(2) Uani 1 1 d . U . . .
H14 H 0.581588 0.046231 0.512730 0.087 Uiso 1 1 calc R U . . .
C8 C 0.7213(10) 0.5012(9) 0.4951(6) 0.078(2) Uani 1 1 d . U . . .
C7 C 0.7957(9) 0.4697(9) 0.4703(6) 0.077(2) Uani 1 1 d . U . . .
H7A H 0.836114 0.500337 0.447845 0.093 Uiso 1 1 calc R U . . .
C4 C 0.6794(10) 0.4352(8) 0.5251(5) 0.073(2) Uani 1 1 d . U . . .
H4 H 0.626933 0.439110 0.546061 0.088 Uiso 1 1 calc R U . . .
N1 N 0.6091(6) 0.5403(5) 0.3381(4) 0.056(2) Uani 1 1 d . . . . .
C42 C 0.7115(9) 0.6821(8) 0.2246(5) 0.069(3) Uani 1 1 d . U . . .
C15 C 0.5728(8) 0.1602(7) 0.4681(6) 0.065(2) Uani 1 1 d . U . . .
H15 H 0.594648 0.141663 0.431022 0.078 Uiso 1 1 calc R U . . .
C36 C 0.4349(8) 0.6984(7) 0.3542(5) 0.062(3) Uani 1 1 d . . . . .
C23 C 0.7828(8) 0.1919(7) 0.3977(5) 0.066(2) Uani 1 1 d . U . . .
H23 H 0.748499 0.210791 0.429802 0.079 Uiso 1 1 calc R U . . .
C26 C 0.8856(9) 0.1370(9) 0.3036(6) 0.076(2) Uani 1 1 d . U . . .
H26 H 0.922023 0.119663 0.272250 0.092 Uiso 1 1 calc R U . . .
C24 C 0.8259(9) 0.1147(7) 0.4036(6) 0.072(2) Uani 1 1 d . U . . .
H24 H 0.820227 0.082645 0.438731 0.086 Uiso 1 1 calc R U . . .
C38 C 0.4168(8) 0.5510(8) 0.2418(6) 0.070(3) Uani 1 1 d . U . . .
C13 C 0.5361(8) 0.1325(8) 0.5720(6) 0.074(2) Uani 1 1 d . U . . .
H13 H 0.533902 0.095979 0.605004 0.089 Uiso 1 1 calc R U . . .
C25 C 0.8780(9) 0.0868(9) 0.3549(6) 0.077(2) Uani 1 1 d . U . . .
H25 H 0.906896 0.035443 0.357127 0.093 Uiso 1 1 calc R U . . .
C20 C 0.2981(8) 0.3661(10) 0.4113(6) 0.080(3) Uani 1 1 d . U . . .
H20 H 0.247735 0.335363 0.403565 0.096 Uiso 1 1 calc R U . . .
C2 C 0.5648(8) 0.2626(7) 0.3410(5) 0.061(2) Uani 1 1 d . U . . .
H2A H 0.584106 0.205363 0.348304 0.073 Uiso 1 1 calc R U . . .
H2B H 0.506715 0.260480 0.323694 0.073 Uiso 1 1 calc R U . . .
C10 C 0.5486(7) 0.2403(7) 0.4740(5) 0.055(2) Uani 1 1 d . U . . .
F2 F 0.6578(15) 0.8555(9) 0.3614(7) 0.221(6) Uani 1 1 d . . . . .
C3 C 0.6266(7) 0.3060(7) 0.2970(5) 0.058(2) Uani 1 1 d . U . . .
H3A H 0.598470 0.355005 0.279429 0.069 Uiso 1 1 calc R U . . .
H3B H 0.641778 0.267834 0.264232 0.069 Uiso 1 1 calc R U . . .
C6 C 0.8016(9) 0.3848(9) 0.4838(5) 0.077(2) Uani 1 1 d . U . . .
H6 H 0.846479 0.349146 0.471748 0.093 Uiso 1 1 calc R U . . .
F4 F 0.7438(17) 0.7758(9) 0.4045(9) 0.231(6) Uani 1 1 d . . . . .
C17 C 0.4467(8) 0.4564(7) 0.4327(6) 0.066(2) Uani 1 1 d . U . . .
H17 H 0.496449 0.488318 0.439605 0.080 Uiso 1 1 calc R U . . .
C18 C 0.3666(8) 0.4932(9) 0.4393(6) 0.077(2) Uani 1 1 d . U . . .
H18 H 0.362206 0.549035 0.451701 0.092 Uiso 1 1 calc R U . . .
C41 C 0.5864(10) 0.5127(10) 0.1150(6) 0.087(4) Uani 1 1 d . U . . .
H41A H 0.570233 0.454821 0.109518 0.131 Uiso 1 1 calc R U . . .
H41B H 0.648735 0.517305 0.115923 0.131 Uiso 1 1 calc R U . . .
H41C H 0.563923 0.545583 0.081877 0.131 Uiso 1 1 calc R U . . .
C32 C 0.9125(6) 0.4901(8) 0.2652(4) 0.113(3) Uani 1 1 d G U . . .
H32 H 0.961959 0.517600 0.279425 0.135 Uiso 1 1 calc R U . . .
C31 C 0.8874(7) 0.4990(7) 0.2048(4) 0.107(3) Uani 1 1 d G U . . .
H31 H 0.920073 0.532435 0.178616 0.129 Uiso 1 1 calc R U . . .
C30 C 0.8135(7) 0.4579(7) 0.1835(3) 0.099(3) Uani 1 1 d G U . . .
H30 H 0.796726 0.463849 0.143116 0.119 Uiso 1 1 calc R U . . .
C29 C 0.7647(5) 0.4079(7) 0.2227(3) 0.090(3) Uani 1 1 d G U . . .
H29 H 0.715265 0.380428 0.208425 0.109 Uiso 1 1 calc R U . . .
C28 C 0.7898(5) 0.3990(7) 0.2831(3) 0.081(3) Uani 1 1 d G U . . .
C33 C 0.8637(6) 0.4401(8) 0.3043(3) 0.101(3) Uani 1 1 d G U . . .
H33 H 0.880496 0.434178 0.344735 0.122 Uiso 1 1 calc R U . . .
F5 F 0.7513(17) 0.8743(14) 0.4807(8) 0.267(7) Uani 1 1 d . . . . .
C37 C 0.3250(10) 0.5226(10) 0.2503(7) 0.091(4) Uani 1 1 d . U . . .
H37A H 0.315403 0.509038 0.292339 0.136 Uiso 1 1 calc R U . . .
H37B H 0.314499 0.473683 0.225778 0.136 Uiso 1 1 calc R U . . .
H37C H 0.286012 0.566846 0.238323 0.136 Uiso 1 1 calc R U . . .
C40 C 0.5491(9) 0.5448(8) 0.1742(5) 0.069(2) Uani 1 1 d . U . . .
C19 C 0.2916(8) 0.4465(9) 0.4272(7) 0.082(2) Uani 1 1 d . U . . .
H19 H 0.237115 0.471690 0.430204 0.098 Uiso 1 1 calc R U . . .
C43 C 0.8413(12) 0.7871(11) 0.2567(9) 0.1104(14) Uani 1 1 d D U . . .
H43A H 0.789746 0.820218 0.265593 0.133 Uiso 1 1 calc R U . . .
H43B H 0.852723 0.753283 0.292503 0.133 Uiso 1 1 calc R U . . .
F3 F 0.6773(16) 0.9610(9) 0.4276(9) 0.229(6) Uani 1 1 d . . . . .
F1 F 0.6503(14) 0.8013(12) 0.4521(9) 0.228(6) Uani 1 1 d . . . . .
C35 C 0.4326(15) 0.7834(14) 0.4645(9) 0.122(3) Uani 1 1 d . U . . .
H35A H 0.483870 0.810426 0.447727 0.147 Uiso 1 1 calc R U . . .
H35B H 0.401935 0.824608 0.489028 0.147 Uiso 1 1 calc R U . . .
F6 F 0.7818(13) 0.9001(13) 0.3917(12) 0.244(6) Uani 1 1 d . . . . .
C44 C 0.9122(12) 0.8457(11) 0.2518(9) 0.116(2) Uani 1 1 d D U . . .
H44A H 0.913977 0.880479 0.287437 0.175 Uiso 1 1 calc R U . . .
H44B H 0.904015 0.880371 0.216481 0.175 Uiso 1 1 calc R U . . .
H44C H 0.966005 0.815309 0.248109 0.175 Uiso 1 1 calc R U . . .
C34 C 0.4578(18) 0.7184(17) 0.5005(11) 0.157(6) Uani 1 1 d . U . . .
H34A H 0.407614 0.686283 0.512341 0.235 Uiso 1 1 calc R U . . .
H34B H 0.486110 0.740095 0.536173 0.235 Uiso 1 1 calc R U . . .
H34C H 0.497481 0.682986 0.478572 0.235 Uiso 1 1 calc R U . . .
C9 C 0.6907(14) 0.5930(10) 0.4947(8) 0.111(4) Uani 1 1 d . U . . .
H9A H 0.723249 0.624088 0.464995 0.166 Uiso 1 1 calc R U . . .
H9B H 0.699802 0.617314 0.534214 0.166 Uiso 1 1 calc R U . . .
H9C H 0.629842 0.595150 0.484811 0.166 Uiso 1 1 calc R U . . .
Cl2 Cl 0.8782(8) 0.2535(6) 0.1331(4) 0.120(3) Uani 0.5 1 d . . P . .
Cl1 Cl 0.9078(9) 0.0771(7) 0.1347(5) 0.147(5) Uani 0.5 1 d . . P . .
C45 C 0.854(3) 0.147(2) 0.1200(16) 0.126(14) Uani 0.5 1 d . . P . .
H45A H 0.798864 0.137201 0.140400 0.152 Uiso 0.5 1 calc R U P . .
H45B H 0.842186 0.142928 0.076816 0.152 Uiso 0.5 1 calc R U P . .

loop_
_atom_site_aniso_label
_atom_site_aniso_U_11
_atom_site_aniso_U_22
_atom_site_aniso_U_33
_atom_site_aniso_U_23
_atom_site_aniso_U_13
_atom_site_aniso_U_12
Ru1 0.0476(4) 0.0478(4) 0.0308(3) -0.0017(3) -0.0042(3) -0.0011(4)
Fe1 0.0615(8) 0.0539(8) 0.0439(7) 0.0087(6) -0.0019(6) 0.0000(7)
P1 0.0490(12) 0.0459(13) 0.0375(13) -0.0034(9) 0.0015(10) -0.0037(11)
P2 0.0486(13) 0.0579(15) 0.0320(11) -0.0009(10) -0.0007(9) -0.0009(12)
P3 0.112(3) 0.083(2) 0.070(2) -0.0021(17) -0.0247(19) -0.023(2)
S2 0.1041(17) 0.1105(17) 0.1102(17) 0.0035(13) 0.0074(14) -0.0049(14)
S1 0.101(3) 0.123(3) 0.099(3) -0.026(2) 0.024(2) 0.019(3)
N3 0.064(5) 0.079(6) 0.053(5) 0.011(5) 0.010(4) 0.007(5)
N7 0.087(7) 0.052(5) 0.071(6) 0.007(4) 0.001(5) -0.017(5)
N2 0.081(7) 0.059(5) 0.063(6) -0.003(4) 0.002(5) -0.007(5)
C1 0.045(5) 0.055(6) 0.041(5) 0.003(4) 0.002(4) -0.001(5)
C12 0.068(5) 0.081(5) 0.062(5) 0.015(4) 0.006(4) 0.003(4)
C22 0.063(5) 0.070(5) 0.049(4) 0.003(4) 0.004(4) 0.009(4)
N4 0.066(5) 0.062(5) 0.048(5) 0.006(4) -0.007(4) 0.003(5)
C16 0.051(4) 0.068(5) 0.060(5) 0.005(4) -0.001(4) 0.004(4)
C39 0.077(5) 0.082(5) 0.055(5) -0.005(4) -0.008(4) -0.005(5)
C11 0.060(4) 0.068(5) 0.055(4) 0.012(4) 0.009(4) 0.002(4)
C5 0.085(5) 0.100(6) 0.044(4) -0.006(4) -0.023(4) 0.005(5)
N5 0.073(6) 0.055(5) 0.051(5) 0.010(4) 0.004(4) 0.002(5)
C27 0.073(5) 0.080(5) 0.057(5) 0.000(4) 0.009(4) 0.014(4)
C21 0.055(4) 0.080(5) 0.075(5) 0.008(4) -0.001(4) 0.000(4)
N6 0.080(6) 0.082(6) 0.059(5) 0.016(5) 0.018(5) 0.006(6)
C14 0.072(5) 0.072(5) 0.074(5) 0.018(4) -0.001(4) 0.005(5)
C8 0.092(5) 0.091(5) 0.052(4) -0.022(4) -0.024(4) -0.003(5)
C7 0.082(5) 0.098(6) 0.052(4) -0.019(4) -0.023(4) -0.009(5)
C4 0.086(5) 0.094(5) 0.040(4) -0.015(4) -0.012(4) 0.001(5)
N1 0.063(5) 0.051(5) 0.054(5) 0.014(4) -0.005(4) -0.002(4)
C42 0.088(8) 0.062(6) 0.058(6) 0.018(5) 0.017(5) 0.002(6)
C15 0.063(4) 0.065(4) 0.067(5) 0.009(4) 0.002(4) 0.002(4)
C36 0.067(7) 0.066(7) 0.054(6) 0.001(5) 0.007(5) 0.008(6)
C23 0.070(5) 0.068(5) 0.060(4) 0.010(4) 0.002(4) 0.009(4)
C26 0.078(5) 0.080(5) 0.071(5) -0.003(4) 0.012(4) 0.016(5)
C24 0.076(5) 0.067(5) 0.072(5) 0.006(4) -0.002(4) 0.012(4)
C38 0.072(5) 0.079(6) 0.060(5) 0.003(5) -0.009(5) -0.004(5)
C13 0.070(5) 0.083(5) 0.070(5) 0.025(5) 0.004(4) 0.004(4)
C25 0.077(5) 0.073(5) 0.082(5) 0.001(4) 0.001(4) 0.019(5)
C20 0.057(4) 0.094(5) 0.090(5) 0.013(5) 0.001(4) 0.006(5)
C2 0.067(5) 0.068(6) 0.047(5) -0.017(4) 0.000(4) -0.010(5)
C10 0.054(4) 0.058(4) 0.053(4) 0.009(4) 0.002(4) -0.001(4)
F2 0.373(16) 0.148(9) 0.142(7) -0.009(7) -0.144(9) -0.043(10)
C3 0.063(5) 0.069(6) 0.042(5) -0.012(4) 0.000(4) -0.001(5)
C6 0.078(5) 0.103(6) 0.051(4) -0.014(4) -0.026(4) 0.004(5)
F4 0.340(19) 0.128(6) 0.224(14) -0.005(7) 0.016(11) 0.062(8)
C17 0.060(4) 0.066(5) 0.073(5) 0.006(4) 0.008(4) 0.004(4)
C18 0.067(5) 0.078(5) 0.085(5) 0.010(5) 0.014(4) 0.012(5)
C41 0.096(8) 0.109(9) 0.058(7) -0.016(6) 0.002(6) -0.007(8)
C32 0.101(6) 0.149(7) 0.088(6) 0.026(6) 0.001(5) -0.044(6)
C31 0.098(6) 0.142(7) 0.081(6) 0.036(6) 0.007(5) -0.032(6)
C30 0.089(6) 0.143(7) 0.066(5) 0.039(5) 0.002(5) -0.024(6)
C29 0.079(5) 0.139(7) 0.053(4) 0.035(5) -0.004(4) -0.020(6)
C28 0.072(5) 0.124(7) 0.048(4) 0.030(5) 0.002(4) -0.019(5)
C33 0.090(6) 0.142(7) 0.073(5) 0.024(5) 0.000(5) -0.041(6)
F5 0.350(18) 0.287(14) 0.165(8) -0.025(9) -0.160(10) -0.052(12)
C37 0.081(8) 0.112(9) 0.079(7) -0.018(7) 0.000(7) -0.011(8)
C40 0.078(5) 0.080(6) 0.048(5) -0.006(4) -0.004(4) -0.004(5)
C19 0.061(4) 0.090(5) 0.094(6) 0.017(5) 0.009(4) 0.015(5)
C43 0.1096(15) 0.1109(15) 0.1109(15) 0.0006(7) 0.0015(7) -0.0011(7)
F3 0.311(18) 0.115(4) 0.263(15) -0.069(7) -0.020(13) 0.031(7)
F1 0.216(13) 0.227(9) 0.241(14) 0.088(11) 0.018(9) -0.084(8)
C35 0.117(7) 0.142(7) 0.108(7) -0.027(6) 0.021(6) 0.012(6)
F6 0.184(9) 0.226(10) 0.322(15) 0.039(14) 0.079(8) -0.055(9)
C44 0.116(2) 0.117(2) 0.116(2) -0.0001(13) 0.0005(13) -0.0005(13)
C34 0.150(12) 0.189(13) 0.130(12) -0.031(11) 0.002(11) -0.001(12)
C9 0.144(11) 0.095(8) 0.093(8) -0.018(7) -0.031(8) 0.009(10)
Cl2 0.179(10) 0.104(6) 0.076(5) 0.012(4) 0.015(6) -0.004(7)
Cl1 0.185(11) 0.112(7) 0.143(9) -0.058(6) -0.065(8) 0.067(8)
C45 0.20(4) 0.10(2) 0.08(2) -0.034(18) 0.02(2) -0.02(3)

loop_
_atom_type_symbol
_atom_type_description
_atom_type_scat_dispersion_real
_atom_type_scat_dispersion_imag
_atom_type_scat_source
C C 0.0033 0.0016 'International Tables Vol C Tables 4.2.6.8 and 6.1.1.4'
H H 0.0000 0.0000 'International Tables Vol C Tables 4.2.6.8 and 6.1.1.4'
Cl Cl 0.1484 0.1585 'International Tables Vol C Tables 4.2.6.8 and 6.1.1.4'
F F 0.0171 0.0103 'International Tables Vol C Tables 4.2.6.8 and 6.1.1.4'
Fe Fe 0.3463 0.8444 'International Tables Vol C Tables 4.2.6.8 and 6.1.1.4'
N N 0.0061 0.0033 'International Tables Vol C Tables 4.2.6.8 and 6.1.1.4'
P P 0.1023 0.0942 'International Tables Vol C Tables 4.2.6.8 and 6.1.1.4'
Ru Ru -1.2594 0.8363 'International Tables Vol C Tables 4.2.6.8 and 6.1.1.4'
S S 0.1246 0.1234 'International Tables Vol C Tables 4.2.6.8 and 6.1.1.4'

loop_
_geom_angle_atom_site_label_1
_geom_angle_atom_site_label_2
_geom_angle_atom_site_label_3
_geom_angle
_geom_angle_site_symmetry_1
_geom_angle_site_symmetry_3
_geom_angle_publ_flag
P2 Ru1 P1 83.54(9) . . ?
C1 Ru1 P1 90.2(3) . . ?
C1 Ru1 P2 83.8(3) . . ?
C1 Ru1 C5 152.5(5) . . ?
C1 Ru1 C8 93.3(5) . . ?
C1 Ru1 C7 104.7(5) . . ?
C1 Ru1 C4 116.6(5) . . ?
C1 Ru1 C6 139.7(5) . . ?
C5 Ru1 P1 100.4(4) . . ?
C5 Ru1 P2 122.3(4) . . ?
C8 Ru1 P1 132.1(4) . . ?
C8 Ru1 P2 144.3(4) . . ?
C8 Ru1 C5 60.8(5) . . ?
C8 Ru1 C4 36.2(5) . . ?
C7 Ru1 P1 159.8(4) . . ?
C7 Ru1 P2 111.2(4) . . ?
C7 Ru1 C5 60.3(5) . . ?
C7 Ru1 C8 35.4(5) . . ?
C7 Ru1 C4 59.5(5) . . ?
C7 Ru1 C6 36.1(5) . . ?
C4 Ru1 P1 101.7(4) . . ?
C4 Ru1 P2 158.6(4) . . ?
C4 Ru1 C5 36.6(5) . . ?
C6 Ru1 P1 130.1(4) . . ?
C6 Ru1 P2 100.8(3) . . ?
C6 Ru1 C5 36.0(5) . . ?
C6 Ru1 C8 59.9(5) . . ?
C6 Ru1 C4 59.9(5) . . ?
N7 Fe1 N5 79.5(4) . . ?
N7 Fe1 N1 105.3(4) . . ?
N2 Fe1 N7 95.3(5) . . ?
N2 Fe1 N4 79.8(4) . . ?
N2 Fe1 N5 152.4(4) . . ?
N2 Fe1 N1 105.0(4) . . ?
N4 Fe1 N7 152.9(4) . . ?
N4 Fe1 N5 92.5(4) . . ?
N4 Fe1 N1 101.7(4) . . ?
N5 Fe1 N1 102.5(4) . . ?
C16 P1 Ru1 118.6(4) . . ?
C16 P1 C2 105.0(5) . . ?
C16 P1 C10 101.2(5) . . ?
C2 P1 Ru1 111.3(4) . . ?
C10 P1 Ru1 114.5(4) . . ?
C10 P1 C2 104.7(5) . . ?
C22 P2 Ru1 118.4(4) . . ?
C22 P2 C3 103.9(5) . . ?
C22 P2 C28 102.1(5) . . ?
C3 P2 Ru1 107.5(3) . . ?
C28 P2 Ru1 118.4(4) . . ?
C28 P2 C3 104.9(4) . . ?
F2 P3 F4 80.8(11) . . ?
F5 P3 F2 174.9(14) . . ?
F5 P3 F4 95.0(13) . . ?
F5 P3 F3 90.1(12) . . ?
F5 P3 F6 87.3(15) . . ?
F3 P3 F2 93.3(10) . . ?
F3 P3 F4 165.2(12) . . ?
F1 P3 F2 93.2(12) . . ?
F1 P3 F4 71.9(11) . . ?
F1 P3 F5 88.2(13) . . ?
F1 P3 F3 122.3(14) . . ?
F1 P3 F6 153.5(13) . . ?
F6 P3 F2 89.3(13) . . ?
F6 P3 F4 82.6(12) . . ?
F6 P3 F3 83.7(12) . . ?
C42 S2 C43 102.1(8) . . ?
C35 S1 C36 106.4(9) . . ?
C36 N3 N4 108.1(9) . . ?
Fe1 N7 H7 123.6 . . ?
C42 N7 Fe1 112.9(8) . . ?
C42 N7 H7 123.6 . . ?
Fe1 N2 H2 123.7 . . ?
C36 N2 Fe1 112.7(8) . . ?
C36 N2 H2 123.7 . . ?
N1 C1 Ru1 176.2(9) . . ?
C11 C12 H12 120.2 . . ?
C13 C12 H12 120.2 . . ?
C13 C12 C11 119.5(12) . . ?
C27 C22 P2 123.5(9) . . ?
C27 C22 C23 116.2(11) . . ?
C23 C22 P2 120.1(9) . . ?
N3 N4 Fe1 117.1(7) . . ?
C38 N4 Fe1 125.7(8) . . ?
C38 N4 N3 116.3(10) . . ?
C21 C16 P1 119.4(9) . . ?
C17 C16 P1 121.1(9) . . ?
C17 C16 C21 119.2(11) . . ?
C38 C39 H39 115.2 . . ?
C40 C39 H39 115.2 . . ?
C40 C39 C38 129.6(12) . . ?
C12 C11 H11 120.5 . . ?
C12 C11 C10 119.0(11) . . ?
C10 C11 H11 120.5 . . ?
Ru1 C5 H5 122.4 . . ?
C4 C5 Ru1 71.2(7) . . ?
C4 C5 H5 127.1 . . ?
C6 C5 Ru1 71.1(7) . . ?
C6 C5 H5 127.1 . . ?
C6 C5 C4 105.9(13) . . ?
N6 N5 Fe1 118.1(8) . . ?
N6 N5 C40 117.2(10) . . ?
C40 N5 Fe1 124.5(8) . . ?
C22 C27 H27 119.2 . . ?
C26 C27 C22 121.5(12) . . ?
C26 C27 H27 119.2 . . ?
C16 C21 H21 120.9 . . ?
C16 C21 C20 118.2(12) . . ?
C20 C21 H21 120.9 . . ?
N5 N6 C42 108.7(10) . . ?
C15 C14 H14 121.1 . . ?
C13 C14 H14 121.1 . . ?
C13 C14 C15 117.8(12) . . ?
C7 C8 Ru1 71.8(7) . . ?
C7 C8 C4 107.5(13) . . ?
C7 C8 C9 127.2(16) . . ?
C4 C8 Ru1 71.8(7) . . ?
C4 C8 C9 125.2(15) . . ?
C9 C8 Ru1 124.9(9) . . ?
Ru1 C7 H7A 121.5 . . ?
C8 C7 Ru1 72.8(7) . . ?
C8 C7 H7A 125.5 . . ?
C8 C7 C6 109.1(15) . . ?
C6 C7 Ru1 71.9(7) . . ?
C6 C7 H7A 125.5 . . ?
Ru1 C4 H4 121.8 . . ?
C5 C4 Ru1 72.2(6) . . ?
C5 C4 H4 125.7 . . ?
C8 C4 Ru1 72.0(7) . . ?
C8 C4 C5 108.6(13) . . ?
C8 C4 H4 125.7 . . ?
C1 N1 Fe1 175.2(9) . . ?
N7 C42 S2 127.3(11) . . ?
N7 C42 N6 119.8(11) . . ?
N6 C42 S2 112.9(9) . . ?
C14 C15 H15 119.3 . . ?
C10 C15 C14 121.4(12) . . ?
C10 C15 H15 119.3 . . ?
N3 C36 S1 113.0(9) . . ?
N2 C36 S1 125.6(10) . . ?
N2 C36 N3 121.3(11) . . ?
C22 C23 H23 118.7 . . ?
C24 C23 C22 122.6(12) . . ?
C24 C23 H23 118.7 . . ?
C27 C26 H26 118.9 . . ?
C27 C26 C25 122.2(12) . . ?
C25 C26 H26 118.9 . . ?
C23 C24 H24 120.8 . . ?
C23 C24 C25 118.3(12) . . ?
C25 C24 H24 120.8 . . ?
N4 C38 C39 120.0(11) . . ?
N4 C38 C37 118.8(12) . . ?
C39 C38 C37 120.9(12) . . ?
C12 C13 C14 122.9(12) . . ?
C12 C13 H13 118.5 . . ?
C14 C13 H13 118.5 . . ?
C26 C25 C24 119.0(12) . . ?
C26 C25 H25 120.5 . . ?
C24 C25 H25 120.5 . . ?
C21 C20 H20 119.3 . . ?
C19 C20 C21 121.4(13) . . ?
C19 C20 H20 119.3 . . ?
P1 C2 H2A 109.8 . . ?
P1 C2 H2B 109.8 . . ?
H2A C2 H2B 108.3 . . ?
C3 C2 P1 109.4(7) . . ?
C3 C2 H2A 109.8 . . ?
C3 C2 H2B 109.8 . . ?
C11 C10 P1 115.8(8) . . ?
C15 C10 P1 124.7(9) . . ?
C15 C10 C11 119.2(10) . . ?
P2 C3 H3A 109.8 . . ?
P2 C3 H3B 109.8 . . ?
C2 C3 P2 109.3(7) . . ?
C2 C3 H3A 109.8 . . ?
C2 C3 H3B 109.8 . . ?
H3A C3 H3B 108.3 . . ?
Ru1 C6 H6 121.2 . . ?
C5 C6 Ru1 72.9(7) . . ?
C5 C6 C7 109.0(14) . . ?
C5 C6 H6 125.5 . . ?
C7 C6 Ru1 72.0(7) . . ?
C7 C6 H6 125.5 . . ?
C16 C17 H17 119.2 . . ?
C18 C17 C16 121.7(12) . . ?
C18 C17 H17 119.2 . . ?
C17 C18 H18 120.2 . . ?
C17 C18 C19 119.5(12) . . ?
C19 C18 H18 120.2 . . ?
H41A C41 H41B 109.5 . . ?
H41A C41 H41C 109.5 . . ?
H41B C41 H41C 109.5 . . ?
C40 C41 H41A 109.5 . . ?
C40 C41 H41B 109.5 . . ?
C40 C41 H41C 109.5 . . ?
C31 C32 H32 120.0 . . ?
C31 C32 C33 120.0 . . ?
C33 C32 H32 120.0 . . ?
C32 C31 H31 120.0 . . ?
C30 C31 C32 120.0 . . ?
C30 C31 H31 120.0 . . ?
C31 C30 H30 120.0 . . ?
C31 C30 C29 120.0 . . ?
C29 C30 H30 120.0 . . ?
C30 C29 H29 120.0 . . ?
C30 C29 C28 120.0 . . ?
C28 C29 H29 120.0 . . ?
C29 C28 P2 122.9(4) . . ?
C33 C28 P2 117.0(4) . . ?
C33 C28 C29 120.0 . . ?
C32 C33 H33 120.0 . . ?
C28 C33 C32 120.0 . . ?
C28 C33 H33 120.0 . . ?
C38 C37 H37A 109.5 . . ?
C38 C37 H37B 109.5 . . ?
C38 C37 H37C 109.5 . . ?
H37A C37 H37B 109.5 . . ?
H37A C37 H37C 109.5 . . ?
H37B C37 H37C 109.5 . . ?
C39 C40 N5 120.7(11) . . ?
C39 C40 C41 120.4(12) . . ?
N5 C40 C41 118.8(11) . . ?
C20 C19 C18 120.0(12) . . ?
C20 C19 H19 120.0 . . ?
C18 C19 H19 120.0 . . ?
S2 C43 H43A 106.4 . . ?
S2 C43 H43B 106.4 . . ?
H43A C43 H43B 106.5 . . ?
C44 C43 S2 123.6(15) . . ?
C44 C43 H43A 106.4 . . ?
C44 C43 H43B 106.4 . . ?
S1 C35 H35A 109.1 . . ?
S1 C35 H35B 109.1 . . ?
H35A C35 H35B 107.8 . . ?
C34 C35 S1 112.6(17) . . ?
C34 C35 H35A 109.1 . . ?
C34 C35 H35B 109.1 . . ?
C43 C44 H44A 109.5 . . ?
C43 C44 H44B 109.5 . . ?
C43 C44 H44C 109.5 . . ?
H44A C44 H44B 109.5 . . ?
H44A C44 H44C 109.5 . . ?
H44B C44 H44C 109.5 . . ?
C35 C34 H34A 109.5 . . ?
C35 C34 H34B 109.5 . . ?
C35 C34 H34C 109.5 . . ?
H34A C34 H34B 109.5 . . ?
H34A C34 H34C 109.5 . . ?
H34B C34 H34C 109.5 . . ?
C8 C9 H9A 109.5 . . ?
C8 C9 H9B 109.5 . . ?
C8 C9 H9C 109.5 . . ?
H9A C9 H9B 109.5 . . ?
H9A C9 H9C 109.5 . . ?
H9B C9 H9C 109.5 . . ?
Cl2 C45 H45A 105.7 . . ?
Cl2 C45 H45B 105.7 . . ?
Cl1 C45 Cl2 126(3) . . ?
Cl1 C45 H45A 105.7 . . ?
Cl1 C45 H45B 105.7 . . ?
H45A C45 H45B 106.2 . . ?

loop_
_geom_bond_atom_site_label_1
_geom_bond_atom_site_label_2
_geom_bond_distance
_geom_bond_site_symmetry_2
_geom_bond_publ_flag
Ru1 P1 2.287(3) . ?
Ru1 P2 2.277(3) . ?
Ru1 C1 1.965(10) . ?
Ru1 C5 2.257(11) . ?
Ru1 C8 2.246(12) . ?
Ru1 C7 2.234(12) . ?
Ru1 C4 2.243(10) . ?
Ru1 C6 2.233(11) . ?
Fe1 N7 1.915(10) . ?
Fe1 N2 1.895(10) . ?
Fe1 N4 1.905(10) . ?
Fe1 N5 1.923(9) . ?
Fe1 N1 1.951(9) . ?
P1 C16 1.834(11) . ?
P1 C2 1.874(10) . ?
P1 C10 1.859(10) . ?
P2 C22 1.804(12) . ?
P2 C3 1.863(11) . ?
P2 C28 1.825(6) . ?
P3 F2 1.537(12) . ?
P3 F4 1.638(16) . ?
P3 F5 1.471(13) . ?
P3 F3 1.543(15) . ?
P3 F1 1.454(15) . ?
P3 F6 1.505(16) . ?
S2 C42 1.740(13) . ?
S2 C43 1.724(19) . ?
S1 C36 1.777(12) . ?
S1 C35 1.69(2) . ?
N3 N4 1.368(13) . ?
N3 C36 1.323(15) . ?
N7 H7 0.8600 . ?
N7 C42 1.320(15) . ?
N2 H2 0.8600 . ?
N2 C36 1.313(16) . ?
C1 N1 1.154(12) . ?
C12 H12 0.9300 . ?
C12 C11 1.410(16) . ?
C12 C13 1.328(17) . ?
C22 C27 1.393(16) . ?
C22 C23 1.427(16) . ?
N4 C38 1.337(15) . ?
C16 C21 1.390(16) . ?
C16 C17 1.372(17) . ?
C39 H39 0.9300 . ?
C39 C38 1.420(18) . ?
C39 C40 1.364(19) . ?
C11 H11 0.9300 . ?
C11 C10 1.426(15) . ?
C5 H5 0.9300 . ?
C5 C4 1.412(19) . ?
C5 C6 1.387(19) . ?
N5 N6 1.340(13) . ?
N5 C40 1.387(15) . ?
C27 H27 0.9300 . ?
C27 C26 1.370(18) . ?
C21 H21 0.9300 . ?
C21 C20 1.429(17) . ?
N6 C42 1.365(17) . ?
C14 H14 0.9300 . ?
C14 C15 1.424(16) . ?
C14 C13 1.372(18) . ?
C8 C7 1.361(19) . ?
C8 C4 1.40(2) . ?
C8 C9 1.53(2) . ?
C7 H7A 0.9300 . ?
C7 C6 1.38(2) . ?
C4 H4 0.9300 . ?
C15 H15 0.9300 . ?
C15 C10 1.332(16) . ?
C23 H23 0.9300 . ?
C23 C24 1.400(16) . ?
C26 H26 0.9300 . ?
C26 C25 1.386(18) . ?
C24 H24 0.9300 . ?
C24 C25 1.408(18) . ?
C38 C37 1.492(19) . ?
C13 H13 0.9300 . ?
C25 H25 0.9300 . ?
C20 H20 0.9300 . ?
C20 C19 1.33(2) . ?
C2 H2A 0.9700 . ?
C2 H2B 0.9700 . ?
C2 C3 1.522(15) . ?
C3 H3A 0.9700 . ?
C3 H3B 0.9700 . ?
C6 H6 0.9300 . ?
C17 H17 0.9300 . ?
C17 C18 1.369(17) . ?
C18 H18 0.9300 . ?
C18 C19 1.395(19) . ?
C41 H41A 0.9600 . ?
C41 H41B 0.9600 . ?
C41 H41C 0.9600 . ?
C41 C40 1.511(17) . ?
C32 H32 0.9300 . ?
C32 C31 1.3900 . ?
C32 C33 1.3900 . ?
C31 H31 0.9300 . ?
C31 C30 1.3900 . ?
C30 H30 0.9300 . ?
C30 C29 1.3900 . ?
C29 H29 0.9300 . ?
C29 C28 1.3900 . ?
C28 C33 1.3900 . ?
C33 H33 0.9300 . ?
C37 H37A 0.9600 . ?
C37 H37B 0.9600 . ?
C37 H37C 0.9600 . ?
C19 H19 0.9300 . ?
C43 H43A 0.9700 . ?
C43 H43B 0.9700 . ?
C43 C44 1.436(18) . ?
C35 H35A 0.9700 . ?
C35 H35B 0.9700 . ?
C35 C34 1.36(3) . ?
C44 H44A 0.9600 . ?
C44 H44B 0.9600 . ?
C44 H44C 0.9600 . ?
C34 H34A 0.9600 . ?
C34 H34B 0.9600 . ?
C34 H34C 0.9600 . ?
C9 H9A 0.9600 . ?
C9 H9B 0.9600 . ?
C9 H9C 0.9600 . ?
Cl2 C45 1.75(3) . ?
Cl1 C45 1.43(4) . ?
C45 H45A 0.9700 . ?
C45 H45B 0.9700 . ?

loop_
_geom_torsion_atom_site_label_1
_geom_torsion_atom_site_label_2
_geom_torsion_atom_site_label_3
_geom_torsion_atom_site_label_4
_geom_torsion
_geom_torsion_site_symmetry_1
_geom_torsion_site_symmetry_2
_geom_torsion_site_symmetry_3
_geom_torsion_site_symmetry_4
_geom_torsion_publ_flag
Ru1 P1 C16 C21 176.0(8) . . . . ?
Ru1 P1 C16 C17 -9.6(12) . . . . ?
Ru1 P1 C2 C3 -21.3(9) . . . . ?
Ru1 P1 C10 C11 77.4(9) . . . . ?
Ru1 P1 C10 C15 -96.7(10) . . . . ?
Ru1 P2 C22 C27 -159.8(9) . . . . ?
Ru1 P2 C22 C23 24.7(12) . . . . ?
Ru1 P2 C3 C2 -47.4(8) . . . . ?
Ru1 P2 C28 C29 -124.7(6) . . . . ?
Ru1 P2 C28 C33 52.5(6) . . . . ?
Ru1 C5 C4 C8 -63.2(8) . . . . ?
Ru1 C5 C6 C7 63.4(8) . . . . ?
Ru1 C8 C7 C6 -63.2(8) . . . . ?
Ru1 C8 C4 C5 63.4(8) . . . . ?
Ru1 C7 C6 C5 -64.0(8) . . . . ?
Fe1 N7 C42 S2 -171.5(7) . . . . ?
Fe1 N7 C42 N6 10.3(14) . . . . ?
Fe1 N2 C36 S1 176.1(7) . . . . ?
Fe1 N2 C36 N3 -6.7(14) . . . . ?
Fe1 N4 C38 C39 -21.1(16) . . . . ?
Fe1 N4 C38 C37 164.1(10) . . . . ?
Fe1 N5 N6 C42 -3.9(12) . . . . ?
Fe1 N5 C40 C39 13.4(17) . . . . ?
Fe1 N5 C40 C41 -170.1(10) . . . . ?
P1 C16 C21 C20 176.0(10) . . . . ?
P1 C16 C17 C18 -174.2(10) . . . . ?
P1 C2 C3 P2 42.5(10) . . . . ?
P2 C22 C27 C26 -178.1(11) . . . . ?
P2 C22 C23 C24 176.3(10) . . . . ?
P2 C28 C33 C32 -177.2(8) . . . . ?
N3 N4 C38 C39 169.9(11) . . . . ?
N3 N4 C38 C37 -4.9(16) . . . . ?
N7 Fe1 N2 C36 161.3(9) . . . . ?
C12 C11 C10 P1 -176.0(9) . . . . ?
C12 C11 C10 C15 -1.6(17) . . . . ?
C22 P2 C3 C2 78.9(8) . . . . ?
C22 P2 C28 C29 103.3(8) . . . . ?
C22 P2 C28 C33 -79.5(7) . . . . ?
C22 C27 C26 C25 4(2) . . . . ?
C22 C23 C24 C25 0.3(19) . . . . ?
N4 Fe1 N2 C36 8.2(8) . . . . ?
N4 N3 C36 S1 176.9(7) . . . . ?
N4 N3 C36 N2 -0.6(15) . . . . ?
C16 P1 C2 C3 108.3(9) . . . . ?
C16 P1 C10 C11 -51.5(10) . . . . ?
C16 P1 C10 C15 134.5(11) . . . . ?
C16 C21 C20 C19 -1(2) . . . . ?
C16 C17 C18 C19 -2(2) . . . . ?
C11 C12 C13 C14 -3(2) . . . . ?
N5 Fe1 N2 C36 83.9(12) . . . . ?
N5 N6 C42 S2 177.3(8) . . . . ?
N5 N6 C42 N7 -4.3(15) . . . . ?
C27 C22 C23 C24 0.5(19) . . . . ?
C27 C26 C25 C24 -3(2) . . . . ?
C21 C16 C17 C18 0.1(19) . . . . ?
C21 C20 C19 C18 0(2) . . . . ?
N6 N5 C40 C39 -172.3(11) . . . . ?
N6 N5 C40 C41 4.2(16) . . . . ?
C14 C15 C10 P1 175.2(9) . . . . ?
C14 C15 C10 C11 1.3(18) . . . . ?
C8 C7 C6 Ru1 63.7(8) . . . . ?
C8 C7 C6 C5 -0.3(13) . . . . ?
C7 C8 C4 Ru1 -63.4(8) . . . . ?
C7 C8 C4 C5 0.0(13) . . . . ?
C4 C5 C6 Ru1 -63.1(8) . . . . ?
C4 C5 C6 C7 0.3(13) . . . . ?
C4 C8 C7 Ru1 63.4(8) . . . . ?
C4 C8 C7 C6 0.2(13) . . . . ?
N1 Fe1 N2 C36 -91.3(9) . . . . ?
C42 S2 C43 C44 -167.6(15) . . . . ?
C15 C14 C13 C12 3(2) . . . . ?
C36 S1 C35 C34 -73(2) . . . . ?
C36 N3 N4 Fe1 7.9(11) . . . . ?
C36 N3 N4 C38 177.8(10) . . . . ?
C23 C22 C27 C26 -2.5(19) . . . . ?
C23 C24 C25 C26 1(2) . . . . ?
C38 C39 C40 N5 4(2) . . . . ?
C38 C39 C40 C41 -172.7(14) . . . . ?
C13 C12 C11 C10 2.5(18) . . . . ?
C13 C14 C15 C10 -1.9(19) . . . . ?
C2 P1 C16 C21 50.9(11) . . . . ?
C2 P1 C16 C17 -134.7(10) . . . . ?
C2 P1 C10 C11 -160.4(9) . . . . ?
C2 P1 C10 C15 25.5(12) . . . . ?
C10 P1 C16 C21 -57.8(10) . . . . ?
C10 P1 C16 C17 116.6(10) . . . . ?
C10 P1 C2 C3 -145.6(8) . . . . ?
C3 P2 C22 C27 81.2(12) . . . . ?
C3 P2 C22 C23 -94.3(10) . . . . ?
C3 P2 C28 C29 -4.8(8) . . . . ?
C3 P2 C28 C33 172.3(6) . . . . ?
C6 C5 C4 Ru1 63.1(8) . . . . ?
C6 C5 C4 C8 -0.2(13) . . . . ?
C17 C16 C21 C20 1.5(18) . . . . ?
C17 C18 C19 C20 2(2) . . . . ?
C32 C31 C30 C29 0.0 . . . . ?
C31 C32 C33 C28 0.0 . . . . ?
C31 C30 C29 C28 0.0 . . . . ?
C30 C29 C28 P2 177.1(9) . . . . ?
C30 C29 C28 C33 0.0 . . . . ?
C29 C28 C33 C32 0.0 . . . . ?
C28 P2 C22 C27 -27.8(12) . . . . ?
C28 P2 C22 C23 156.7(10) . . . . ?
C28 P2 C3 C2 -174.3(8) . . . . ?
C33 C32 C31 C30 0.0 . . . . ?
C40 C39 C38 N4 0(2) . . . . ?
C40 C39 C38 C37 174.7(14) . . . . ?
C40 N5 N6 C42 -178.6(10) . . . . ?
C43 S2 C42 N7 -1.7(14) . . . . ?
C43 S2 C42 N6 176.5(10) . . . . ?
C35 S1 C36 N3 155.8(11) . . . . ?
C35 S1 C36 N2 -26.8(15) . . . . ?
C9 C8 C7 Ru1 -120.5(13) . . . . ?
C9 C8 C7 C6 176.3(12) . . . . ?
C9 C8 C4 Ru1 120.4(12) . . . . ?
C9 C8 C4 C5 -176.2(12) . . . . ?

loop_
_twin_individual_id
_twin_individual_mass_fraction_refined
1 0.97(5)
2 0.03(5)
